data_7231747
loop_
_publ_author_name
'Li, Ziyin'
'Guo, Junzhi'
'Xiang, Fahui'
'Lin, Quanjie'
'Ye, Yingxiang'
'Zhang, Jindan'
'Chen, Shimin'
'Zhang, Zhangjing'
'Xiang, Shengchang'

_publ_section_title
;
 Photochromic naphthalene diimide Cd-MOFs based on different second
 dicarboxylic acid ligands
;
_journal_issue 46
_journal_name_full CrystEngComm
_journal_page_first 7567
_journal_paper_doi 10.1039/C8CE01667D
_journal_volume 20
_journal_year 2018
_chemical_formula_moiety 'C32 H20 Cd N7 O8'
_chemical_formula_sum 'C32 H20 Cd N7 O8'
_chemical_formula_weight 742.95
_space_group_crystal_system triclinic
_space_group_IT_number 2
_space_group_name_Hall '-P 1'
_space_group_name_H-M_alt 'P -1'
_symmetry_space_group_name_Hall '-P 1'
_symmetry_space_group_name_H-M 'P -1'
_atom_sites_solution_hydrogens mixed
_atom_sites_solution_primary iterative
_audit_creation_date 2018-04-13
_audit_creation_method
;
Olex2 1.2
(compiled 2017.03.02 svn.r3394 for OlexSys, GUI svn.r5324)
;
_audit_update_record
;
2018-06-24 deposited with the CCDC.
2018-10-30 downloaded from the CCDC.
;
_cell_angle_alpha 112.810(3)
_cell_angle_beta 98.524(3)
_cell_angle_gamma 107.333(3)
_cell_formula_units_Z 2
_cell_length_a 11.2419(4)
_cell_length_b 12.4720(4)
_cell_length_c 12.7658(4)
_cell_measurement_reflns_used 10324
_cell_measurement_temperature 292.14(10)
_cell_measurement_theta_max 73.9250
_cell_measurement_theta_min 4.1520
_cell_volume 1502.58(11)
_computing_cell_refinement
;
CrysAlisPro, Agilent Technologies,
Version 1.171.37.35 (release 13-08-2014 CrysAlis171 .NET)
(compiled Aug 13 2014,18:06:01)
;
_computing_data_collection
;
CrysAlisPro, Agilent Technologies,
Version 1.171.37.35 (release 13-08-2014 CrysAlis171 .NET)
(compiled Aug 13 2014,18:06:01)
;
_computing_data_reduction
;
CrysAlisPro, Agilent Technologies,
Version 1.171.37.35 (release 13-08-2014 CrysAlis171 .NET)
(compiled Aug 13 2014,18:06:01)
;
_computing_molecular_graphics 'Olex2 (Dolomanov et al., 2009)'
_computing_publication_material 'Olex2 (Dolomanov et al., 2009)'
_computing_structure_refinement 'ShelXL (Sheldrick, 2015)'
_computing_structure_solution
;
Superflip (Palatinus & Chapuis, 2007;Palatinus & van der Lee, 2008;
Palatinus et al., 2012)
;
_diffrn_ambient_environment air
_diffrn_ambient_temperature 292.14(10)
_diffrn_detector 'CCD plate'
_diffrn_detector_area_resol_mean 10.5148
_diffrn_detector_type Atlas
_diffrn_measured_fraction_theta_full 0.999
_diffrn_measured_fraction_theta_max 0.977
_diffrn_measurement_details
;
#__ type_ start__ end____ width___ exp.time_
  1 omega  -50.00   33.00   1.0000    1.0000
omega____ theta____ kappa____ phi______ frames
    -      -41.0749   38.0000  120.0000 83

#__ type_ start__ end____ width___ exp.time_
  2 omega -114.00  -13.00   1.0000    1.0000
omega____ theta____ kappa____ phi______ frames
    -      -41.0749  -57.0000 -180.0000 101

#__ type_ start__ end____ width___ exp.time_
  3 omega  -69.00   32.00   1.0000    1.0000
omega____ theta____ kappa____ phi______ frames
    -      -41.0749   57.0000  -30.0000 101

#__ type_ start__ end____ width___ exp.time_
  4 omega   23.00   97.00   1.0000    1.0000
omega____ theta____ kappa____ phi______ frames
    -       41.0749 -125.0000  120.0000 74

#__ type_ start__ end____ width___ exp.time_
  5 omega    1.00   82.00   1.0000    1.0000
omega____ theta____ kappa____ phi______ frames
    -       41.0749  -99.0000   30.0000 81

#__ type_ start__ end____ width___ exp.time_
  6 omega   77.00  178.00   1.0000    1.0000
omega____ theta____ kappa____ phi______ frames
    -      106.3615   61.0000  120.0000 101

#__ type_ start__ end____ width___ exp.time_
  7 omega   33.00   98.00   1.0000    1.0000
omega____ theta____ kappa____ phi______ frames
    -      106.3615  -45.0000 -180.0000 65

#__ type_ start__ end____ width___ exp.time_
  8 omega   24.00  109.00   1.0000    1.0000
omega____ theta____ kappa____ phi______ frames
    -      106.3615  -94.0000  150.0000 85

#__ type_ start__ end____ width___ exp.time_
  9 omega   24.00  109.00   1.0000    1.0000
omega____ theta____ kappa____ phi______ frames
    -      106.3615  -94.0000   30.0000 85

#__ type_ start__ end____ width___ exp.time_
 10 omega   33.00   98.00   1.0000    1.0000
omega____ theta____ kappa____ phi______ frames
    -      106.3615  -45.0000  120.0000 65

#__ type_ start__ end____ width___ exp.time_
 11 omega   33.00  121.00   1.0000    1.0000
omega____ theta____ kappa____ phi______ frames
    -      106.3615 -125.0000  -60.0000 88

#__ type_ start__ end____ width___ exp.time_
 12 omega   33.00   98.00   1.0000    1.0000
omega____ theta____ kappa____ phi______ frames
    -      106.3615  -45.0000    0.0000 65

#__ type_ start__ end____ width___ exp.time_
 13 omega   24.00  109.00   1.0000    1.0000
omega____ theta____ kappa____ phi______ frames
    -      106.3615  -94.0000   90.0000 85

#__ type_ start__ end____ width___ exp.time_
 14 omega   30.00   91.00   1.0000    1.0000
omega____ theta____ kappa____ phi______ frames
    -      106.3615  -30.0000 -150.0000 61

#__ type_ start__ end____ width___ exp.time_
 15 omega   30.00  139.00   1.0000    1.0000
omega____ theta____ kappa____ phi______ frames
    -      106.3615  -77.0000  -60.0000 109

#__ type_ start__ end____ width___ exp.time_
 16 omega   30.00   91.00   1.0000    1.0000
omega____ theta____ kappa____ phi______ frames
    -      106.3615  -30.0000  -90.0000 61

#__ type_ start__ end____ width___ exp.time_
 17 omega   18.00  178.00   1.0000    1.0000
omega____ theta____ kappa____ phi______ frames
    -      106.3615    0.0000  -90.0000 160

#__ type_ start__ end____ width___ exp.time_
 18 omega -114.00  -13.00   1.0000    1.0000
omega____ theta____ kappa____ phi______ frames
    -      -41.0749  -57.0000   90.0000 101

#__ type_ start__ end____ width___ exp.time_
 19 omega -114.00  -13.00   1.0000    1.0000
omega____ theta____ kappa____ phi______ frames
    -      -41.0749  -57.0000    0.0000 101

#__ type_ start__ end____ width___ exp.time_
 20 omega    8.00   98.00   1.0000    1.0000
omega____ theta____ kappa____ phi______ frames
    -       41.0749   77.0000  -60.0000 90
;
_diffrn_measurement_device 'four-circle diffractometer'
_diffrn_measurement_device_type 'SuperNova, Dual, Cu at zero, Atlas'
_diffrn_measurement_method '\w scans'
_diffrn_orient_matrix_UB_11 0.0022996000
_diffrn_orient_matrix_UB_12 0.0984820000
_diffrn_orient_matrix_UB_13 0.1202557000
_diffrn_orient_matrix_UB_21 -0.1151581000
_diffrn_orient_matrix_UB_22 -0.1013455000
_diffrn_orient_matrix_UB_23 0.0041326000
_diffrn_orient_matrix_UB_31 0.0968272000
_diffrn_orient_matrix_UB_32 -0.0347120000
_diffrn_orient_matrix_UB_33 0.0659716000
_diffrn_radiation_monochromator mirror
_diffrn_radiation_probe x-ray
_diffrn_radiation_type MoK\a
_diffrn_radiation_wavelength 0.710
_diffrn_reflns_av_R_equivalents 0.0248
_diffrn_reflns_av_unetI/netI 0.0250
_diffrn_reflns_Laue_measured_fraction_full 0.999
_diffrn_reflns_Laue_measured_fraction_max 0.977
_diffrn_reflns_limit_h_max 13
_diffrn_reflns_limit_h_min -11
_diffrn_reflns_limit_k_max 15
_diffrn_reflns_limit_k_min -15
_diffrn_reflns_limit_l_max 15
_diffrn_reflns_limit_l_min -12
_diffrn_reflns_number 16069
_diffrn_reflns_point_group_measured_fraction_full 0.999
_diffrn_reflns_point_group_measured_fraction_max 0.977
_diffrn_reflns_theta_full 25.214
_diffrn_reflns_theta_max 26.263
_diffrn_reflns_theta_min 1.812
_diffrn_source 'sealed X-ray tube'
_diffrn_source_type 'SuperNova (Cu) X-ray Source'
_exptl_absorpt_coefficient_mu 0.793
_exptl_absorpt_correction_T_max 1.00000
_exptl_absorpt_correction_T_min 0.38381
_exptl_absorpt_correction_type multi-scan
_exptl_absorpt_process_details
;
CrysAlisPro, Agilent Technologies,
Version 1.171.37.35 (release 13-08-2014 CrysAlis171 .NET)
(compiled Aug 13 2014,18:06:01)
Empirical absorption correction using spherical harmonics,
 implemented in SCALE3 ABSPACK scaling algorithm.
;
_exptl_crystal_density_diffrn 1.642
_exptl_crystal_description Reddish
_exptl_crystal_F_000 746
_refine_diff_density_max 0.734
_refine_diff_density_min -0.683
_refine_diff_density_rms 0.066
_refine_ls_extinction_method none
_refine_ls_goodness_of_fit_ref 1.092
_refine_ls_hydrogen_treatment constr
_refine_ls_matrix_type full
_refine_ls_number_parameters 448
_refine_ls_number_reflns 5966
_refine_ls_number_restraints 0
_refine_ls_restrained_S_all 1.092
_refine_ls_R_factor_all 0.0298
_refine_ls_R_factor_gt 0.0277
_refine_ls_shift/su_max 0.000
_refine_ls_shift/su_mean 0.000
_refine_ls_structure_factor_coef Fsqd
_refine_ls_weighting_details
;
 w=1/[\s^2^(Fo^2^)+(0.0400P)^2^+0.7360P]
 where P=(Fo^2^+2Fc^2^)/3
;
_refine_ls_weighting_scheme calc
_refine_ls_wR_factor_gt 0.0737
_refine_ls_wR_factor_ref 0.0753
_reflns_Friedel_coverage 0.000
_reflns_number_gt 5636
_reflns_number_total 5966
_reflns_threshold_expression 'I > 2\s(I)'
_cod_data_source_file c8ce01667d2.cif
_cod_data_source_block FJU-68
_cod_depositor_comments 'Adding full bibliography for 7231746--7231748.cif.'
_cod_original_cell_volume 1502.58(9)
_cod_database_code 7231747
_shelxl_version_number 2013-2
_chemical_oxdiff_formula 'C1 H1 O1 N1 Cd1'
_shelx_space_group_comment
;
The symmetry employed for this shelxl refinement is uniquely defined
by the following loop, which should always be used as a source of
symmetry information in preference to the above space-group names.
They are only intended as comments.
;
_reflns_odcompleteness_completeness 100.00
_reflns_odcompleteness_iscentric 1
_reflns_odcompleteness_theta 66.97
_olex2_refinement_description
;
1. Fixed Uiso
 At 1.2 times of:
  All C(H) groups, All N(H,H) groups
 At 1.5 times of:
  All C(H,H,H) groups
2. Others
 Fixed Sof: N6(0.5) H6A(0.5) H6B(0.5) N5(0.5) H5A(0.5) H5B(0.5)
3.a Rotating group:
 N6(H6A,H6B), N5(H5A,H5B)
3.b Aromatic/amide H refined with riding coordinates:
 C1(H1), C7(H7), C16(H16), C20(H20), C32(H32), C28(H28)
3.c Idealised Me refined as rotating group:
 C25(H25A,H25B,H25C), C9(H9A,H9B,H9C), C13(H13A,H13B,H13C), C21(H21A,H21B,H21C)
;
_olex2_submission_special_instructions 'No special instructions were received'

loop_
_space_group_symop_operation_xyz
'x, y, z'
'-x, -y, -z'

loop_
_atom_site_label
_atom_site_type_symbol
_atom_site_fract_x
_atom_site_fract_y
_atom_site_fract_z
_atom_site_U_iso_or_equiv
_atom_site_adp_type
_atom_site_occupancy
_atom_site_site_symmetry_order
_atom_site_calc_flag
_atom_site_refinement_flags_posn
_atom_site_refinement_flags_occupancy
Cd1 Cd 0.16473(2) 0.21420(2) 0.18918(2) 0.02819(6) Uani 1 1 d . .
O2 O 0.0525(2) 0.23660(18) 0.03135(16) 0.0461(4) Uani 1 1 d . .
O3 O 0.3518(2) 0.2243(2) 0.13232(19) 0.0503(5) Uani 1 1 d . .
O4 O 0.2161(2) 0.0400(2) 0.1005(2) 0.0597(6) Uani 1 1 d . .
N1 N 0.2576(2) 0.3398(2) 0.39214(18) 0.0394(5) Uani 1 1 d . .
O6 O 0.5395(2) 0.3730(2) 0.65711(16) 0.0497(5) Uani 1 1 d . .
O1 O 0.1454(2) 0.4021(2) 0.20589(17) 0.0551(5) Uani 1 1 d . .
N3 N -0.0109(2) 0.0952(2) 0.2161(2) 0.0427(5) Uani 1 1 d . .
N2 N 0.3053(2) 0.4666(2) 0.43207(18) 0.0372(5) Uani 1 1 d . .
O7 O -0.0999(2) 0.1242(3) 0.5335(2) 0.0690(7) Uani 1 1 d . .
O5 O 0.2472(2) 0.5487(2) 0.76198(17) 0.0529(5) Uani 1 1 d . .
N7 N 0.3923(2) 0.4603(2) 0.70853(17) 0.0364(4) Uani 1 1 d . .
O8 O -0.4176(3) -0.0990(3) 0.1763(2) 0.0876(9) Uani 1 1 d . .
N4 N -0.0462(2) -0.0309(2) 0.1758(2) 0.0467(5) Uani 1 1 d . .
C18 C 0.4790(2) 0.4935(2) 0.94193(19) 0.0312(5) Uani 1 1 d . .
C12 C 0.2812(3) 0.3223(3) 0.4885(2) 0.0405(6) Uani 1 1 d . .
N8 N -0.2580(2) 0.0185(3) 0.3542(2) 0.0506(6) Uani 1 1 d . .
C22 C -0.0817(3) 0.1296(3) 0.2876(3) 0.0473(6) Uani 1 1 d . .
C17 C 0.3791(2) 0.5330(2) 0.9134(2) 0.0334(5) Uani 1 1 d . .
C3 C 0.0370(2) 0.4286(2) 0.0497(2) 0.0383(5) Uani 1 1 d . .
C10 C 0.3608(3) 0.5309(3) 0.5503(2) 0.0371(5) Uani 1 1 d . .
C1 C 0.0120(3) 0.6198(3) 0.0727(2) 0.0432(6) Uani 1 1 d . .
H1 H 0.0209 0.7014 0.1217 0.052 Uiso 1 1 calc R .
C4 C 0.0804(3) 0.3504(3) 0.0981(2) 0.0380(5) Uani 1 1 d . .
C29 C -0.3187(3) 0.0586(3) 0.5389(3) 0.0448(6) Uani 1 1 d . .
C5 C 0.3214(3) 0.1079(3) 0.0958(2) 0.0415(6) Uani 1 1 d . .
C8 C 0.6284(3) 0.0816(3) 0.0202(2) 0.0427(6) Uani 1 1 d . .
C7 C 0.5383(3) 0.1275(3) 0.0649(2) 0.0435(6) Uani 1 1 d . .
H7 H 0.5641 0.2142 0.1092 0.052 Uiso 1 1 calc R .
C24 C -0.1400(3) -0.0772(3) 0.2194(3) 0.0529(7) Uani 1 1 d . .
C6 C 0.4124(3) 0.0495(3) 0.0462(2) 0.0398(5) Uani 1 1 d . .
C19 C 0.5376(2) 0.4393(2) 0.8568(2) 0.0338(5) Uani 1 1 d . .
C14 C 0.3327(2) 0.5168(2) 0.7917(2) 0.0367(5) Uani 1 1 d . .
C16 C 0.3226(3) 0.5842(3) 0.9980(2) 0.0414(6) Uani 1 1 d . .
H16 H 0.2562 0.6096 0.9787 0.050 Uiso 1 1 calc R .
C11 C 0.3467(3) 0.4400(3) 0.5888(2) 0.0369(5) Uani 1 1 d . .
C2 C 0.0484(3) 0.5501(3) 0.1248(2) 0.0435(6) Uani 1 1 d . .
C30 C -0.4515(3) 0.0045(3) 0.4705(2) 0.0410(6) Uani 1 1 d . .
C15 C 0.4937(2) 0.4213(2) 0.7340(2) 0.0365(5) Uani 1 1 d . .
C20 C 0.6354(3) 0.4018(3) 0.8862(2) 0.0411(6) Uani 1 1 d . .
H20 H 0.6740 0.3669 0.8293 0.049 Uiso 1 1 calc R .
C23 C -0.1622(3) 0.0234(3) 0.2921(3) 0.0483(6) Uani 1 1 d . .
C25 C -0.2004(5) -0.2141(4) 0.1864(5) 0.0941(16) Uani 1 1 d . .
H25A H -0.1757 -0.2617 0.1202 0.141 Uiso 1 1 calc GR .
H25B H -0.2937 -0.2416 0.1647 0.141 Uiso 1 1 calc GR .
H25C H -0.1706 -0.2274 0.2531 0.141 Uiso 1 1 calc GR .
C26 C -0.2153(3) 0.0711(3) 0.4782(3) 0.0487(7) Uani 1 1 d . .
C31 C -0.4899(3) -0.0420(3) 0.3465(3) 0.0475(6) Uani 1 1 d . .
C9 C 0.4184(3) 0.6706(3) 0.6132(3) 0.0506(7) Uani 1 1 d . .
H9A H 0.4495 0.7024 0.5608 0.076 Uiso 1 1 calc GR .
H9B H 0.4898 0.6990 0.6820 0.076 Uiso 1 1 calc GR .
H9C H 0.3532 0.7010 0.6378 0.076 Uiso 1 1 calc GR .
C13 C 0.2399(4) 0.1936(3) 0.4797(3) 0.0667(10) Uani 1 1 d . .
H13A H 0.1731 0.1813 0.5178 0.100 Uiso 1 1 calc GR .
H13B H 0.3136 0.1843 0.5183 0.100 Uiso 1 1 calc GR .
H13C H 0.2064 0.1319 0.3974 0.100 Uiso 1 1 calc GR .
C32 C -0.6192(3) -0.0908(3) 0.2822(3) 0.0547(7) Uani 1 1 d . .
H32 H -0.6431 -0.1185 0.2004 0.066 Uiso 1 1 calc R .
C21 C -0.0718(4) 0.2623(3) 0.3480(4) 0.0739(11) Uani 1 1 d . .
H21A H -0.0078 0.3061 0.4250 0.111 Uiso 1 1 calc GR .
H21B H -0.1551 0.2622 0.3572 0.111 Uiso 1 1 calc GR .
H21C H -0.0462 0.3040 0.3008 0.111 Uiso 1 1 calc GR .
C28 C -0.2850(3) 0.0984(3) 0.6584(3) 0.0524(7) Uani 1 1 d . .
H28 H -0.1974 0.1310 0.7016 0.063 Uiso 1 1 calc R .
C27 C -0.3900(3) -0.0438(3) 0.2829(3) 0.0555(8) Uani 1 1 d . .
N6 N 0.0907(6) 0.6068(5) 0.2509(4) 0.0566(13) Uani 0.5 1 d . P
H6A H 0.0520 0.6568 0.2794 0.068 Uiso 0.5 1 d GR P
H6B H 0.0716 0.5487 0.2736 0.068 Uiso 0.5 1 d GR P
N5 N 0.7482(5) 0.1691(5) 0.0419(5) 0.0533(12) Uani 0.5 1 d . P
H5A H 0.8019 0.1322 0.0278 0.064 Uiso 0.5 1 d GR P
H5B H 0.7419 0.2037 -0.0042 0.064 Uiso 0.5 1 d GR P

loop_
_atom_site_aniso_label
_atom_site_aniso_U_11
_atom_site_aniso_U_22
_atom_site_aniso_U_33
_atom_site_aniso_U_23
_atom_site_aniso_U_13
_atom_site_aniso_U_12
Cd1 0.03264(10) 0.03330(10) 0.02509(9) 0.01540(7) 0.01177(7) 0.01695(7)
O2 0.0614(12) 0.0427(10) 0.0380(9) 0.0196(8) 0.0083(9) 0.0270(9)
O3 0.0532(12) 0.0482(11) 0.0548(12) 0.0188(9) 0.0249(10) 0.0291(10)
O4 0.0538(12) 0.0536(12) 0.0798(16) 0.0258(11) 0.0412(12) 0.0277(10)
N1 0.0519(13) 0.0408(11) 0.0255(10) 0.0166(9) 0.0079(9) 0.0177(10)
O6 0.0584(12) 0.0724(14) 0.0307(9) 0.0265(9) 0.0205(9) 0.0342(11)
O1 0.0755(14) 0.0498(11) 0.0370(10) 0.0191(9) -0.0030(10) 0.0310(11)
N3 0.0416(12) 0.0434(12) 0.0499(13) 0.0237(10) 0.0247(10) 0.0167(10)
N2 0.0467(12) 0.0388(11) 0.0272(10) 0.0176(9) 0.0097(9) 0.0154(9)
O7 0.0401(11) 0.0909(18) 0.0605(14) 0.0261(13) 0.0201(10) 0.0145(11)
O5 0.0593(12) 0.0777(15) 0.0365(10) 0.0305(10) 0.0130(9) 0.0407(11)
N7 0.0434(11) 0.0458(12) 0.0239(9) 0.0197(9) 0.0087(8) 0.0179(9)
O8 0.0623(15) 0.150(3) 0.0443(13) 0.0398(16) 0.0266(12) 0.0343(17)
N4 0.0502(13) 0.0409(12) 0.0474(13) 0.0178(10) 0.0254(11) 0.0139(10)
C18 0.0313(11) 0.0341(12) 0.0255(11) 0.0155(9) 0.0068(9) 0.0074(9)
C12 0.0513(15) 0.0422(14) 0.0309(12) 0.0203(11) 0.0099(11) 0.0185(12)
N8 0.0447(13) 0.0591(15) 0.0497(14) 0.0248(12) 0.0260(11) 0.0171(11)
C22 0.0463(15) 0.0505(16) 0.0521(16) 0.0237(13) 0.0260(13) 0.0221(13)
C17 0.0347(12) 0.0392(12) 0.0268(11) 0.0174(10) 0.0087(9) 0.0120(10)
C3 0.0397(13) 0.0394(13) 0.0367(13) 0.0200(11) 0.0047(10) 0.0165(11)
C10 0.0413(13) 0.0458(14) 0.0283(11) 0.0195(10) 0.0118(10) 0.0183(11)
C1 0.0503(15) 0.0392(13) 0.0375(13) 0.0168(11) 0.0038(12) 0.0197(12)
C4 0.0421(13) 0.0431(14) 0.0359(12) 0.0226(11) 0.0113(11) 0.0198(11)
C29 0.0393(13) 0.0479(15) 0.0467(15) 0.0204(12) 0.0190(12) 0.0151(12)
C5 0.0441(14) 0.0527(16) 0.0315(12) 0.0157(11) 0.0146(11) 0.0269(12)
C8 0.0398(13) 0.0469(15) 0.0406(14) 0.0165(12) 0.0163(11) 0.0187(11)
C7 0.0456(14) 0.0409(13) 0.0410(14) 0.0122(11) 0.0170(12) 0.0198(12)
C24 0.0571(17) 0.0459(16) 0.0558(17) 0.0223(14) 0.0311(15) 0.0145(13)
C6 0.0420(13) 0.0476(15) 0.0337(12) 0.0165(11) 0.0159(11) 0.0231(11)
C19 0.0345(12) 0.0410(13) 0.0256(11) 0.0178(10) 0.0084(9) 0.0112(10)
C14 0.0407(13) 0.0429(13) 0.0282(11) 0.0183(10) 0.0098(10) 0.0161(11)
C16 0.0421(14) 0.0546(16) 0.0339(13) 0.0224(12) 0.0109(11) 0.0244(12)
C11 0.0438(13) 0.0459(14) 0.0238(11) 0.0185(10) 0.0091(10) 0.0181(11)
C2 0.0478(15) 0.0451(14) 0.0350(12) 0.0191(11) 0.0017(11) 0.0188(12)
C30 0.0427(14) 0.0447(14) 0.0410(14) 0.0222(12) 0.0188(12) 0.0176(11)
C15 0.0384(12) 0.0452(14) 0.0269(11) 0.0192(10) 0.0106(10) 0.0136(11)
C20 0.0431(14) 0.0559(16) 0.0309(12) 0.0209(11) 0.0160(11) 0.0241(12)
C23 0.0476(15) 0.0531(16) 0.0498(16) 0.0251(13) 0.0270(13) 0.0188(13)
C25 0.110(3) 0.048(2) 0.127(4) 0.035(2) 0.083(3) 0.018(2)
C26 0.0433(15) 0.0523(16) 0.0480(15) 0.0204(13) 0.0202(13) 0.0158(13)
C31 0.0467(15) 0.0557(17) 0.0412(14) 0.0227(13) 0.0194(12) 0.0175(13)
C9 0.0640(18) 0.0432(15) 0.0387(14) 0.0163(12) 0.0136(13) 0.0173(14)
C13 0.100(3) 0.0440(17) 0.0458(16) 0.0256(14) 0.0003(17) 0.0176(17)
C32 0.0478(16) 0.074(2) 0.0399(15) 0.0238(14) 0.0155(13) 0.0222(15)
C21 0.082(2) 0.057(2) 0.104(3) 0.038(2) 0.061(2) 0.0378(19)
C28 0.0417(15) 0.0651(19) 0.0432(15) 0.0188(14) 0.0143(12) 0.0189(14)
C27 0.0513(17) 0.080(2) 0.0413(15) 0.0315(15) 0.0223(13) 0.0237(16)
N6 0.083(4) 0.050(3) 0.039(3) 0.021(2) 0.006(3) 0.034(3)
N5 0.048(3) 0.051(3) 0.066(3) 0.023(2) 0.027(2) 0.027(2)

loop_
_atom_type_symbol
_atom_type_description
_atom_type_scat_dispersion_real
_atom_type_scat_dispersion_imag
_atom_type_scat_source
C C 0.0033 0.0016 'International Tables Vol C Tables 4.2.6.8 and 6.1.1.4'
H H 0.0000 0.0000 'International Tables Vol C Tables 4.2.6.8 and 6.1.1.4'
Cd Cd -0.8075 1.2024 'International Tables Vol C Tables 4.2.6.8 and 6.1.1.4'
N N 0.0061 0.0033 'International Tables Vol C Tables 4.2.6.8 and 6.1.1.4'
O O 0.0106 0.0060 'International Tables Vol C Tables 4.2.6.8 and 6.1.1.4'

loop_
_geom_angle_atom_site_label_1
_geom_angle_atom_site_label_2
_geom_angle_atom_site_label_3
_geom_angle
_geom_angle_site_symmetry_1
_geom_angle_site_symmetry_3
O2 Cd1 C4 27.49(7) . .
O2 Cd1 C5 103.19(7) . .
O3 Cd1 O2 96.43(7) . .
O3 Cd1 O4 56.39(7) . .
O3 Cd1 N1 99.60(8) . .
O3 Cd1 O1 102.98(8) . .
O3 Cd1 C4 100.81(8) . .
O3 Cd1 C5 28.15(8) . .
O4 Cd1 O2 106.21(8) . .
O4 Cd1 O1 153.01(8) . .
O4 Cd1 C4 131.17(8) . .
O4 Cd1 C5 28.25(8) . .
N1 Cd1 O2 134.79(7) . .
N1 Cd1 O4 117.90(8) . .
N1 Cd1 O1 80.05(7) . .
N1 Cd1 C4 107.56(8) . .
N1 Cd1 C5 110.73(8) . .
O1 Cd1 O2 55.16(6) . .
O1 Cd1 C4 27.67(7) . .
O1 Cd1 C5 129.38(9) . .
N3 Cd1 O2 97.86(8) . .
N3 Cd1 O3 146.58(8) . .
N3 Cd1 O4 90.56(8) . .
N3 Cd1 N1 91.40(8) . .
N3 Cd1 O1 109.99(9) . .
N3 Cd1 C4 105.77(8) . .
N3 Cd1 C5 118.64(9) . .
C5 Cd1 C4 118.97(8) . .
C4 O2 Cd1 91.15(15) . .
C5 O3 Cd1 91.67(17) . .
C5 O4 Cd1 91.19(17) . .
N2 N1 Cd1 117.24(14) . .
C12 N1 Cd1 136.83(18) . .
C12 N1 N2 105.9(2) . .
C4 O1 Cd1 91.99(16) . .
N4 N3 Cd1 122.14(17) . .
C22 N3 Cd1 130.0(2) . .
C22 N3 N4 106.6(2) . .
C10 N2 N1 112.60(19) . .
C14 N7 C11 118.1(2) . .
C14 N7 C15 124.81(19) . .
C15 N7 C11 117.1(2) . .
C24 N4 N3 111.0(2) . .
C17 C18 C18 119.8(3) . 2_667
C19 C18 C18 118.8(3) . 2_667
C19 C18 C17 121.4(2) . .
N1 C12 C11 108.9(2) . .
N1 C12 C13 121.4(2) . .
C11 C12 C13 129.7(2) . .
C26 N8 C23 118.4(2) . .
C26 N8 C27 125.3(2) . .
C27 N8 C23 116.3(2) . .
N3 C22 C23 108.8(3) . .
N3 C22 C21 122.5(3) . .
C23 C22 C21 128.7(3) . .
C18 C17 C14 120.1(2) . .
C16 C17 C18 120.1(2) . .
C16 C17 C14 119.8(2) . .
C1 C3 C4 118.9(2) 2_565 .
C1 C3 C2 119.7(2) 2_565 .
C2 C3 C4 121.4(2) . .
N2 C10 C11 105.2(2) . .
N2 C10 C9 121.8(2) . .
C11 C10 C9 133.0(2) . .
C3 C1 C2 122.2(3) 2_565 .
O2 C4 Cd1 61.35(13) . .
O2 C4 O1 121.7(2) . .
O2 C4 C3 119.8(2) . .
O1 C4 Cd1 60.34(13) . .
O1 C4 C3 118.5(2) . .
C3 C4 Cd1 178.50(19) . .
C30 C29 C26 119.2(2) . .
C28 C29 C30 120.7(3) . .
C28 C29 C26 120.1(3) . .
O3 C5 Cd1 60.18(14) . .
O3 C5 O4 120.7(3) . .
O3 C5 C6 119.3(3) . .
O4 C5 Cd1 60.57(14) . .
O4 C5 C6 119.9(3) . .
C6 C5 Cd1 178.49(18) . .
C7 C8 C6 117.7(3) . 2_655
N5 C8 C7 116.8(3) . .
N5 C8 C6 125.4(3) . 2_655
C6 C7 C8 122.7(3) . .
N4 C24 C23 106.1(3) . .
N4 C24 C25 122.5(3) . .
C23 C24 C25 131.4(3) . .
C8 C6 C5 121.6(2) 2_655 .
C7 C6 C5 118.9(3) . .
C7 C6 C8 119.5(3) . 2_655
C18 C19 C15 120.2(2) . .
C20 C19 C18 120.7(2) . .
C20 C19 C15 119.2(2) . .
O5 C14 N7 120.1(2) . .
O5 C14 C17 123.1(2) . .
N7 C14 C17 116.8(2) . .
C17 C16 C20 120.3(2) . 2_667
C12 C11 N7 125.6(2) . .
C10 C11 N7 127.0(2) . .
C10 C11 C12 107.4(2) . .
C3 C2 N6 124.7(3) . .
C1 C2 C3 118.1(2) . .
C1 C2 N6 117.2(3) . .
C30 C30 C29 118.7(3) 2_456 .
C31 C30 C29 122.2(2) . .
C31 C30 C30 119.2(3) . 2_456
O6 C15 N7 120.7(2) . .
O6 C15 C19 122.5(2) . .
N7 C15 C19 116.7(2) . .
C19 C20 C16 120.3(2) . 2_667
C22 C23 N8 126.5(3) . .
C24 C23 N8 125.9(3) . .
C24 C23 C22 107.4(2) . .
O7 C26 N8 121.5(3) . .
O7 C26 C29 121.9(3) . .
N8 C26 C29 116.6(2) . .
C30 C31 C27 119.5(3) . .
C32 C31 C30 121.2(3) . .
C32 C31 C27 119.3(3) . .
C31 C32 C28 119.3(3) . 2_456
C29 C28 C32 120.9(3) . 2_456
O8 C27 N8 120.6(3) . .
O8 C27 C31 122.7(3) . .
N8 C27 C31 116.7(3) . .

loop_
_geom_bond_atom_site_label_1
_geom_bond_atom_site_label_2
_geom_bond_distance
_geom_bond_site_symmetry_2
Cd1 O2 2.3711(17) .
Cd1 O3 2.308(2) .
Cd1 O4 2.317(2) .
Cd1 N1 2.310(2) .
Cd1 O1 2.349(2) .
Cd1 N3 2.252(2) .
Cd1 C4 2.701(2) .
Cd1 C5 2.660(3) .
O2 C4 1.247(3) .
O3 C5 1.255(3) .
O4 C5 1.259(3) .
N1 N2 1.356(3) .
N1 C12 1.333(3) .
O6 C15 1.211(3) .
O1 C4 1.255(3) .
N3 N4 1.355(3) .
N3 C22 1.329(3) .
N2 C10 1.340(3) .
O7 C26 1.214(4) .
O5 C14 1.209(3) .
N7 C14 1.409(3) .
N7 C11 1.433(3) .
N7 C15 1.410(3) .
O8 C27 1.201(4) .
N4 C24 1.347(4) .
C18 C18 1.416(4) 2_667
C18 C17 1.409(3) .
C18 C19 1.407(3) .
C12 C11 1.399(4) .
C12 C13 1.485(4) .
N8 C23 1.429(3) .
N8 C26 1.397(4) .
N8 C27 1.413(4) .
C22 C23 1.392(4) .
C22 C21 1.490(5) .
C17 C14 1.477(3) .
C17 C16 1.374(4) .
C3 C1 1.388(4) 2_565
C3 C4 1.495(3) .
C3 C2 1.397(4) .
C10 C11 1.377(3) .
C10 C9 1.480(4) .
C1 C3 1.388(4) 2_565
C1 C2 1.394(4) .
C29 C30 1.416(4) .
C29 C26 1.492(4) .
C29 C28 1.360(4) .
C5 C6 1.501(4) .
C8 C7 1.394(4) .
C8 C6 1.402(4) 2_655
C8 N5 1.365(6) .
C7 C6 1.380(4) .
C24 C23 1.361(4) .
C24 C25 1.491(5) .
C6 C8 1.402(4) 2_655
C19 C15 1.477(3) .
C19 C20 1.374(4) .
C16 C20 1.408(3) 2_667
C2 N6 1.417(5) .
C30 C30 1.416(5) 2_456
C30 C31 1.401(4) .
C20 C16 1.408(3) 2_667
C31 C32 1.374(4) .
C31 C27 1.481(4) .
C32 C28 1.407(4) 2_456
C28 C32 1.407(4) 2_456
